data_4081190
loop_
_publ_author_name
'M\'enard, Gabriel'
'Gilbert, Thomas M.'
'Hatnean, Jillian A.'
'Kraft, Anne'
'Krossing, Ingo'
'Stephan, Douglas W.'

_publ_section_title
;
 Stoichiometric Reduction of CO2to CO by Phosphine/AlX3-Based Frustrated
 Lewis Pairs
;
_journal_issue 15
_journal_name_full Organometallics
_journal_page_first 4416
_journal_paper_doi 10.1021/om400619y
_journal_volume 32
_journal_year 2013
_chemical_formula_sum 'C22 H21 Al2 I6 O2 P'
_chemical_formula_weight 1163.70
_chemical_name_systematic
; 
 ? 
;
_space_group_IT_number 14
_symmetry_cell_setting monoclinic
_symmetry_space_group_name_Hall '-P 2ybc'
_symmetry_space_group_name_H-M 'P 1 21/c 1'
_atom_sites_solution_hydrogens constr
_atom_sites_solution_primary direct
_atom_sites_solution_secondary difmap
_audit_creation_method SHELXL-97
_cell_angle_alpha 90.00
_cell_angle_beta 93.151(2)
_cell_angle_gamma 90.00
_cell_formula_units_Z 4
_cell_length_a 10.9541(7)
_cell_length_b 18.4541(13)
_cell_length_c 16.5285(11)
_cell_measurement_temperature 150(2)
_cell_volume 3336.2(4)
_computing_structure_refinement 'SHELXL-97 (Sheldrick, 2008)'
_computing_structure_solution 'SHELXS-97 (Sheldrick, 2008)'
_diffrn_ambient_temperature 150(2)
_diffrn_measured_fraction_theta_full 0.995
_diffrn_measured_fraction_theta_max 0.995
_diffrn_radiation_monochromator graphite
_diffrn_radiation_source 'fine-focus sealed tube'
_diffrn_radiation_type MoK\a
_diffrn_radiation_wavelength 0.71073
_diffrn_reflns_av_R_equivalents 0.0354
_diffrn_reflns_av_sigmaI/netI 0.0214
_diffrn_reflns_limit_h_max 14
_diffrn_reflns_limit_h_min -13
_diffrn_reflns_limit_k_max 23
_diffrn_reflns_limit_k_min -23
_diffrn_reflns_limit_l_max 21
_diffrn_reflns_limit_l_min -21
_diffrn_reflns_number 53121
_diffrn_reflns_theta_full 27.51
_diffrn_reflns_theta_max 27.51
_diffrn_reflns_theta_min 2.16
_exptl_absorpt_coefficient_mu 5.705
_exptl_absorpt_correction_T_max 0.7456
_exptl_absorpt_correction_T_min 0.5652
_exptl_absorpt_correction_type multi-scan
_exptl_absorpt_process_details sadabs
_exptl_crystal_density_diffrn 2.317
_exptl_crystal_density_method 'not measured'
_exptl_crystal_F_000 2112
_exptl_crystal_size_max 0.50
_exptl_crystal_size_mid 0.30
_exptl_crystal_size_min 0.30
_refine_diff_density_max 2.239
_refine_diff_density_min -1.544
_refine_diff_density_rms 0.132
_refine_ls_extinction_method none
_refine_ls_goodness_of_fit_ref 1.028
_refine_ls_hydrogen_treatment constr
_refine_ls_matrix_type full
_refine_ls_number_parameters 298
_refine_ls_number_reflns 7633
_refine_ls_number_restraints 0
_refine_ls_restrained_S_all 1.028
_refine_ls_R_factor_all 0.0371
_refine_ls_R_factor_gt 0.0308
_refine_ls_shift/su_max 0.001
_refine_ls_shift/su_mean 0.000
_refine_ls_structure_factor_coef Fsqd
_refine_ls_weighting_details 'calc w=1/[\s^2^(Fo^2^)+(0.0307P)^2^+13.0678P] where P=(Fo^2^+2Fc^2^)/3'
_refine_ls_weighting_scheme calc
_refine_ls_wR_factor_gt 0.0734
_refine_ls_wR_factor_ref 0.0765
_reflns_number_gt 6665
_reflns_number_total 7633
_reflns_threshold_expression >2sigma(I)
_cod_data_source_file om400619y_si_003.cif
_cod_data_source_block gm037_0m
_cod_original_sg_symbol_H-M P2(1)/c
_cod_original_formula_sum 'C3.67 H3.50 Al0.33 I O0.33 P0.17'
_cod_database_code 4081190

loop_
_symmetry_equiv_pos_as_xyz
'x, y, z'
'-x, y+1/2, -z+1/2'
'-x, -y, -z'
'x, -y-1/2, z-1/2'

loop_
_atom_site_label
_atom_site_type_symbol
_atom_site_fract_x
_atom_site_fract_y
_atom_site_fract_z
_atom_site_U_iso_or_equiv
_atom_site_adp_type
_atom_site_occupancy
_atom_site_symmetry_multiplicity
_atom_site_calc_flag
_atom_site_refinement_flags
I1 I 0.64354(3) 0.479686(18) 0.21729(2) 0.04542(9) Uani 1 1 d .
I2 I 0.59406(3) 0.342568(18) 0.409595(18) 0.03702(8) Uani 1 1 d .
I3 I 0.59985(3) 0.259650(17) 0.170109(18) 0.03662(8) Uani 1 1 d .
I4 I -0.02378(3) 0.28407(3) 0.37868(2) 0.05324(11) Uani 1 1 d .
I5 I 0.28242(3) 0.30975(2) 0.536236(19) 0.04460(9) Uani 1 1 d .
I6 I 0.29639(4) 0.179474(18) 0.32529(2) 0.05368(10) Uani 1 1 d .
Al1 Al 0.55634(10) 0.36251(7) 0.26164(7) 0.0241(2) Uani 1 1 d .
Al2 Al 0.20511(12) 0.28374(7) 0.39511(8) 0.0283(3) Uani 1 1 d .
P1 P 0.18345(8) 0.45723(5) 0.22337(5) 0.01819(18) Uani 1 1 d .
O1 O 0.3923(2) 0.38071(16) 0.24365(17) 0.0265(6) Uani 1 1 d .
O2 O 0.2537(3) 0.36008(15) 0.33467(17) 0.0287(6) Uani 1 1 d .
C1 C 0.1219(4) 0.5022(2) 0.3079(2) 0.0230(8) Uani 1 1 d .
C2 C -0.0054(4) 0.5020(2) 0.3127(2) 0.0293(9) Uani 1 1 d .
H2A H -0.0553 0.4778 0.2723 0.035 Uiso 1 1 calc R
C3 C -0.0585(5) 0.5366(3) 0.3757(3) 0.0412(11) Uani 1 1 d .
H3A H -0.1448 0.5369 0.3787 0.049 Uiso 1 1 calc R
C4 C 0.0154(5) 0.5712(3) 0.4345(3) 0.0476(13) Uani 1 1 d .
H4A H -0.0209 0.5961 0.4774 0.057 Uiso 1 1 calc R
C5 C 0.1400(5) 0.5697(3) 0.4315(3) 0.0419(11) Uani 1 1 d .
H5A H 0.1886 0.5928 0.4733 0.050 Uiso 1 1 calc R
C6 C 0.1982(4) 0.5350(2) 0.3688(2) 0.0281(8) Uani 1 1 d .
C7 C 0.3353(4) 0.5315(3) 0.3719(3) 0.0364(10) Uani 1 1 d .
H7A H 0.3686 0.5584 0.4192 0.055 Uiso 1 1 calc R
H7B H 0.3651 0.5529 0.3225 0.055 Uiso 1 1 calc R
H7C H 0.3615 0.4808 0.3761 0.055 Uiso 1 1 calc R
C8 C 0.2639(3) 0.5168(2) 0.1597(2) 0.0223(7) Uani 1 1 d .
C9 C 0.2675(4) 0.5902(2) 0.1809(3) 0.0294(9) Uani 1 1 d .
H9A H 0.2306 0.6058 0.2286 0.035 Uiso 1 1 calc R
C10 C 0.3238(4) 0.6401(3) 0.1337(3) 0.0368(10) Uani 1 1 d .
H10A H 0.3270 0.6897 0.1491 0.044 Uiso 1 1 calc R
C11 C 0.3757(4) 0.6176(3) 0.0638(3) 0.0363(10) Uani 1 1 d .
H11A H 0.4153 0.6517 0.0311 0.044 Uiso 1 1 calc R
C12 C 0.3700(4) 0.5457(3) 0.0415(2) 0.0305(9) Uani 1 1 d .
H12A H 0.4051 0.5314 -0.0073 0.037 Uiso 1 1 calc R
C13 C 0.3152(3) 0.4933(2) 0.0876(2) 0.0241(8) Uani 1 1 d .
C14 C 0.3129(4) 0.4162(3) 0.0580(3) 0.0346(10) Uani 1 1 d .
H14A H 0.3541 0.4131 0.0070 0.052 Uiso 1 1 calc R
H14B H 0.2279 0.4001 0.0491 0.052 Uiso 1 1 calc R
H14C H 0.3551 0.3850 0.0986 0.052 Uiso 1 1 calc R
C15 C 0.0712(3) 0.4048(2) 0.1670(2) 0.0228(8) Uani 1 1 d .
C16 C 0.0792(4) 0.3290(2) 0.1697(3) 0.0297(9) Uani 1 1 d .
H16A H 0.1423 0.3064 0.2024 0.036 Uiso 1 1 calc R
C17 C -0.0050(4) 0.2868(3) 0.1247(3) 0.0397(11) Uani 1 1 d .
H17A H -0.0001 0.2355 0.1264 0.048 Uiso 1 1 calc R
C18 C -0.0955(4) 0.3206(3) 0.0776(3) 0.0469(14) Uani 1 1 d .
H18A H -0.1538 0.2922 0.0471 0.056 Uiso 1 1 calc R
C19 C -0.1025(4) 0.3952(3) 0.0742(3) 0.0434(13) Uani 1 1 d .
H19A H -0.1655 0.4170 0.0407 0.052 Uiso 1 1 calc R
C20 C -0.0200(4) 0.4395(3) 0.1183(2) 0.0304(9) Uani 1 1 d .
C21 C -0.0332(4) 0.5200(3) 0.1097(3) 0.0394(11) Uani 1 1 d .
H21A H -0.1034 0.5310 0.0724 0.059 Uiso 1 1 calc R
H21B H 0.0412 0.5401 0.0882 0.059 Uiso 1 1 calc R
H21C H -0.0460 0.5414 0.1627 0.059 Uiso 1 1 calc R
C22 C 0.2914(3) 0.3898(2) 0.2735(2) 0.0206(7) Uani 1 1 d .

loop_
_atom_site_aniso_label
_atom_site_aniso_U_11
_atom_site_aniso_U_22
_atom_site_aniso_U_33
_atom_site_aniso_U_23
_atom_site_aniso_U_13
_atom_site_aniso_U_12
I1 0.03884(17) 0.03513(17) 0.0626(2) 0.00974(15) 0.00524(15) -0.00981(13)
I2 0.03397(15) 0.04466(18) 0.03159(15) -0.00638(12) -0.00595(11) 0.00706(12)
I3 0.04020(16) 0.03706(16) 0.03314(15) -0.00731(12) 0.00686(12) 0.00385(12)
I4 0.02821(16) 0.0930(3) 0.03911(18) 0.00075(18) 0.00718(13) -0.01310(16)
I5 0.03698(17) 0.0669(2) 0.02996(15) 0.00638(14) 0.00214(12) 0.00543(15)
I6 0.0739(3) 0.02847(17) 0.0600(2) -0.00013(15) 0.01611(19) 0.01086(16)
Al1 0.0179(5) 0.0256(6) 0.0286(6) -0.0004(5) 0.0002(4) 0.0023(4)
Al2 0.0283(6) 0.0283(6) 0.0289(6) 0.0063(5) 0.0068(5) 0.0008(5)
P1 0.0169(4) 0.0200(5) 0.0174(4) -0.0016(3) -0.0010(3) 0.0024(3)
O1 0.0173(13) 0.0347(16) 0.0273(14) -0.0014(12) -0.0020(10) 0.0056(11)
O2 0.0331(15) 0.0251(15) 0.0275(14) 0.0068(12) -0.0008(12) -0.0003(12)
C1 0.0271(19) 0.0238(19) 0.0183(17) -0.0032(14) 0.0017(14) 0.0060(15)
C2 0.030(2) 0.035(2) 0.0239(19) -0.0026(17) 0.0021(16) 0.0068(17)
C3 0.036(2) 0.057(3) 0.031(2) -0.007(2) 0.0079(19) 0.014(2)
C4 0.051(3) 0.061(3) 0.032(2) -0.017(2) 0.008(2) 0.017(3)
C5 0.052(3) 0.046(3) 0.027(2) -0.015(2) -0.004(2) 0.008(2)
C6 0.035(2) 0.027(2) 0.0224(19) -0.0039(16) -0.0017(16) 0.0039(17)
C7 0.035(2) 0.041(3) 0.032(2) -0.0118(19) -0.0053(18) -0.0027(19)
C8 0.0193(17) 0.0250(19) 0.0223(18) 0.0025(15) -0.0023(14) 0.0012(14)
C9 0.037(2) 0.024(2) 0.028(2) 0.0004(16) 0.0008(17) 0.0007(17)
C10 0.044(3) 0.027(2) 0.039(2) 0.0041(19) -0.001(2) -0.0047(19)
C11 0.029(2) 0.042(3) 0.037(2) 0.015(2) -0.0023(18) -0.0067(19)
C12 0.0213(19) 0.046(3) 0.0239(19) 0.0049(18) 0.0000(15) 0.0035(17)
C13 0.0183(17) 0.032(2) 0.0212(18) 0.0009(16) -0.0027(14) 0.0042(15)
C14 0.041(2) 0.038(2) 0.026(2) -0.0072(18) 0.0057(18) 0.0078(19)
C15 0.0177(17) 0.032(2) 0.0186(17) -0.0060(15) 0.0015(13) -0.0004(15)
C16 0.026(2) 0.034(2) 0.030(2) -0.0084(17) 0.0030(16) -0.0033(17)
C17 0.039(3) 0.044(3) 0.037(2) -0.016(2) 0.011(2) -0.014(2)
C18 0.024(2) 0.078(4) 0.039(3) -0.028(3) 0.0061(19) -0.018(2)
C19 0.021(2) 0.079(4) 0.029(2) -0.012(2) -0.0037(17) -0.003(2)
C20 0.0187(18) 0.053(3) 0.0200(18) -0.0031(18) 0.0026(14) 0.0032(17)
C21 0.032(2) 0.054(3) 0.031(2) 0.008(2) -0.0033(18) 0.013(2)
C22 0.0212(17) 0.0173(17) 0.0227(18) -0.0010(14) -0.0038(14) -0.0007(14)

loop_
_atom_type_symbol
_atom_type_description
_atom_type_scat_dispersion_real
_atom_type_scat_dispersion_imag
_atom_type_scat_source
C C 0.0033 0.0016 'International Tables Vol C Tables 4.2.6.8 and 6.1.1.4'
H H 0.0000 0.0000 'International Tables Vol C Tables 4.2.6.8 and 6.1.1.4'
O O 0.0106 0.0060 'International Tables Vol C Tables 4.2.6.8 and 6.1.1.4'
Al Al 0.0645 0.0514 'International Tables Vol C Tables 4.2.6.8 and 6.1.1.4'
P P 0.1023 0.0942 'International Tables Vol C Tables 4.2.6.8 and 6.1.1.4'
I I -0.4742 1.8119 'International Tables Vol C Tables 4.2.6.8 and 6.1.1.4'

loop_
_geom_angle_atom_site_label_1
_geom_angle_atom_site_label_2
_geom_angle_atom_site_label_3
_geom_angle
O1 Al1 I2 107.13(10)
O1 Al1 I3 105.04(10)
I2 Al1 I3 117.26(5)
O1 Al1 I1 100.45(11)
I2 Al1 I1 111.87(5)
I3 Al1 I1 113.19(5)
O2 Al2 I6 101.95(11)
O2 Al2 I5 105.69(11)
I6 Al2 I5 117.45(5)
O2 Al2 I4 105.02(11)
I6 Al2 I4 112.18(5)
I5 Al2 I4 112.86(5)
C15 P1 C8 111.92(18)
C15 P1 C1 112.39(18)
C8 P1 C1 113.17(19)
C15 P1 C22 105.68(18)
C8 P1 C22 110.39(17)
C1 P1 C22 102.61(17)
C22 O1 Al1 147.3(3)
C22 O2 Al2 155.3(3)
C2 C1 C6 120.9(4)
C2 C1 P1 117.5(3)
C6 C1 P1 121.5(3)
C3 C2 C1 120.3(4)
C2 C3 C4 119.3(4)
C5 C4 C3 120.7(4)
C4 C5 C6 122.1(4)
C5 C6 C1 116.6(4)
C5 C6 C7 119.3(4)
C1 C6 C7 124.0(4)
C9 C8 C13 120.1(4)
C9 C8 P1 117.1(3)
C13 C8 P1 122.7(3)
C10 C9 C8 120.9(4)
C9 C10 C11 119.5(4)
C12 C11 C10 120.0(4)
C11 C12 C13 122.6(4)
C12 C13 C8 117.0(4)
C12 C13 C14 118.7(4)
C8 C13 C14 124.3(4)
C20 C15 C16 121.0(4)
C20 C15 P1 120.1(3)
C16 C15 P1 118.9(3)
C17 C16 C15 120.2(4)
C18 C17 C16 119.0(5)
C17 C18 C19 120.8(4)
C18 C19 C20 122.0(5)
C19 C20 C15 117.0(5)
C19 C20 C21 118.4(4)
C15 C20 C21 124.6(4)
O2 C22 O1 127.2(4)
O2 C22 P1 115.0(3)
O1 C22 P1 117.7(3)

loop_
_geom_bond_atom_site_label_1
_geom_bond_atom_site_label_2
_geom_bond_distance
I1 Al1 2.4905(13)
I2 Al1 2.4851(13)
I3 Al1 2.4896(12)
I4 Al2 2.5071(13)
I5 Al2 2.4843(14)
I6 Al2 2.4821(13)
Al1 O1 1.837(3)
Al2 O2 1.823(3)
P1 C15 1.786(4)
P1 C8 1.788(4)
P1 C1 1.789(4)
P1 C22 1.877(4)
O1 C22 1.246(5)
O2 C22 1.241(5)
C1 C2 1.401(6)
C1 C6 1.410(6)
C2 C3 1.378(6)
C3 C4 1.386(7)
C4 C5 1.370(7)
C5 C6 1.401(6)
C6 C7 1.500(6)
C8 C9 1.400(6)
C8 C13 1.414(5)
C9 C10 1.375(6)
C10 C11 1.379(7)
C11 C12 1.378(7)
C12 C13 1.387(6)
C13 C14 1.506(6)
C15 C20 1.402(6)
C15 C16 1.402(6)
C16 C17 1.391(6)
C17 C18 1.375(8)
C18 C19 1.380(9)
C19 C20 1.394(6)
C20 C21 1.498(7)
